data_4315113
loop_
_publ_author_name
'Santiago Garc\'ia-Granda'
'Sergei A. Khainakov'
'Aranzazu Espina'
'Jos\'e R. Garc\'ia'
'Germ\'an R. Castro'
'Jo\~ao Rocha'
'Lu\'is Mafra'

_publ_section_title
;
 Revisiting the Thermal Decomposition of Layered \g-Titanium Phosphate and
 Structural Elucidation of Its Intermediate Phases
;
_journal_name_full 'Inorganic Chemistry'
_journal_page_first 2630
_journal_page_last 2638
_journal_paper_doi 10.1021/ic901254j
_journal_volume 49
_journal_year 2010
_chemical_formula_moiety 'H2 O15 P4 Ti2'
_chemical_formula_sum 'H2 O15 P4 Ti2'
_chemical_formula_weight 451.64
_chemical_name_systematic
;
 ?
;
_space_group_IT_number 14
_symmetry_cell_setting monoclinic
_symmetry_Int_Tables_number 14
_symmetry_space_group_name_Hall '-P 2yn'
_symmetry_space_group_name_H-M 'P 1 21/n 1'
_audit_creation_date 2008-10-26
_audit_creation_method 'Materials Studio'
_cell_angle_alpha 90.0000
_cell_angle_beta 90.5900
_cell_angle_gamma 90.0000
_cell_formula_units_Z 2
_cell_length_a 16.2710
_cell_length_b 6.3190
_cell_length_c 5.1220
_cell_volume 526.598
_cod_data_source_file ic901254j_si_002.cif
_cod_data_source_block laminar
_cod_original_cell_volume 526.60
_cod_database_code 4315113

loop_
_symmetry_equiv_pos_as_xyz
x,y,z
-x+1/2,y+1/2,-z+1/2
-x,-y,-z
x+1/2,-y+1/2,z+1/2

loop_
_atom_site_label
_atom_site_type_symbol
_atom_site_fract_x
_atom_site_fract_y
_atom_site_fract_z
_atom_site_U_iso_or_equiv
_atom_site_adp_type
_atom_site_occupancy
Ti1 Ti 0.15263 0.73800 0.93000 0.00000 Uiso 1.00
P1 P 0.02944 0.66013 0.36182 0.00000 Uiso 1.00
P2 P 0.20772 0.23690 0.94350 0.00000 Uiso 1.00
O1 O 0.15601 0.04030 0.92200 0.00000 Uiso 1.00
O2 O 0.74790 0.25100 0.21120 0.00000 Uiso 1.00
O3 O 0.64530 0.07080 0.44300 0.00000 Uiso 1.00
O4 O 0.27516 0.27040 0.20650 0.00000 Uiso 1.00
O5 O 0.92033 0.42321 0.84999 0.00000 Uiso 1.00
O6 O 0.40612 0.31301 0.90423 0.00000 Uiso 1.00
O7 O 0.50032 0.00011 1.00137 0.00000 Uiso 1.00
O8 O 0.54185 0.30006 0.24810 0.00000 Uiso 1.00
H2 H 0.97418 0.96967 0.27662 0.00000 Uiso 1.00

loop_
_geom_bond_atom_site_label_1
_geom_bond_atom_site_label_2
_geom_bond_distance
_geom_bond_site_symmetry_2
Ti1 O1 1.911 1_565
Ti1 O2 1.781 3_666
Ti1 O3 1.956 4_455
Ti1 O4 2.201 2_556
Ti1 O6 2.009 2_556
Ti1 O5 1.935 3_667
P1 O5 1.463 3_666
P1 O6 1.855 2_556
P1 O7 1.329 4_454
P1 O8 1.559 2
P1 O7 1.325 2_556
P1 P1 2.654 3_566
P2 O1 1.504 .
P2 O2 1.366 4_455
P2 O3 1.584 4_455
P2 O4 1.742 1_556
O1 Ti1 1.911 1_545
O2 Ti1 1.781 3_666
O2 P2 1.366 4_554
O3 P2 1.584 4_554
O3 Ti1 1.956 4_554
O4 Ti1 2.201 2_546
O4 P2 1.742 1_554
O5 P1 1.463 3_666
O5 Ti1 1.935 3_667
O6 Ti1 2.009 2_546
O6 P1 1.855 2_546
O7 P1 1.329 4
O7 P1 1.325 2_546
O8 P1 1.559 2_545
O8 H2 1.110 2_645
H2 O8 1.110 2_655
